data_4071016
loop_
_publ_author_name
'Ionkin, Alex S.'
'Marshall, William J.'
'Adelman, Douglas J.'
'Bobik Fones, Barbara'
'Fish, Brian M.'
'Schiffhauer, Matthew F.'
'Spence, Rupert E.'
'Xie, Tuyu'

_publ_section_title
;
 High-Temperature Catalysts for the Production of \a-Olefins Based on
 Iron(II) and Cobalt(II) Tridentate Bis(imino)pyridine Complexes with a
 Double Pattern of Substitution:o-Methyl pluso-Fluorine in the Same Imino
 Arm&#x2020;
;
_journal_issue 6
_journal_name_full Organometallics
_journal_page_first 1147
_journal_paper_doi 10.1021/om701204w
_journal_volume 27
_journal_year 2008
_chemical_formula_sum 'C24 H24 Cl2 Co F I2 N3'
_chemical_formula_weight 757.09
_chemical_name_systematic
;
 ?
;
_space_group_IT_number 14
_symmetry_cell_setting monoclinic
_symmetry_space_group_name_Hall '-P 2yn'
_symmetry_space_group_name_H-M 'P 1 21/n 1'
_atom_sites_solution_hydrogens geom
_atom_sites_solution_primary direct
_atom_sites_solution_secondary difmap
_audit_creation_method SHELXL-97
_cell_angle_alpha 90.00
_cell_angle_beta 107.9410(10)
_cell_angle_gamma 90.00
_cell_formula_units_Z 4
_cell_length_a 13.3251(11)
_cell_length_b 14.5228(12)
_cell_length_c 14.7832(12)
_cell_measurement_temperature 293(2)
_cell_volume 2721.7(4)
_computing_cell_refinement 'Bruker XSCANS'
_computing_data_collection 'Bruker XSCANS'
_computing_data_reduction 'Bruker SHELXTL'
_computing_molecular_graphics 'Bruker SHELXTL'
_computing_publication_material 'Bruker SHELXTL'
_computing_structure_refinement 'SHELXL-97 (Sheldrick, 1997)'
_computing_structure_solution 'SHELXS-97 (Sheldrick, 1990)'
_diffrn_ambient_temperature 293(2)
_diffrn_measured_fraction_theta_full 0.975
_diffrn_measured_fraction_theta_max 0.975
_diffrn_measurement_device_type 'Bruker P4'
_diffrn_measurement_method '\w scans'
_diffrn_radiation_monochromator graphite
_diffrn_radiation_source 'fine-focus sealed tube'
_diffrn_radiation_type MoK\a
_diffrn_radiation_wavelength 0.71073
_diffrn_reflns_av_R_equivalents 0.0465
_diffrn_reflns_av_sigmaI/netI 0.0339
_diffrn_reflns_limit_h_max 18
_diffrn_reflns_limit_h_min -18
_diffrn_reflns_limit_k_max 20
_diffrn_reflns_limit_k_min -20
_diffrn_reflns_limit_l_max 21
_diffrn_reflns_limit_l_min -20
_diffrn_reflns_number 52377
_diffrn_reflns_theta_full 30.44
_diffrn_reflns_theta_max 30.44
_diffrn_reflns_theta_min 1.80
_exptl_absorpt_coefficient_mu 3.120
_exptl_absorpt_correction_type none
_exptl_crystal_colour red
_exptl_crystal_density_diffrn 1.848
_exptl_crystal_density_method 'not measured'
_exptl_crystal_description prism
_exptl_crystal_F_000 1460
_exptl_crystal_size_max 0.250
_exptl_crystal_size_mid 0.130
_exptl_crystal_size_min 0.130
_refine_diff_density_max 1.931
_refine_diff_density_min -0.899
_refine_diff_density_rms 0.112
_refine_ls_extinction_method none
_refine_ls_goodness_of_fit_ref 1.062
_refine_ls_hydrogen_treatment riding
_refine_ls_matrix_type full
_refine_ls_number_parameters 298
_refine_ls_number_reflns 8056
_refine_ls_number_restraints 2
_refine_ls_restrained_S_all 1.062
_refine_ls_R_factor_all 0.0595
_refine_ls_R_factor_gt 0.0385
_refine_ls_shift/su_max 0.001
_refine_ls_shift/su_mean 0.000
_refine_ls_structure_factor_coef Fsqd
_refine_ls_weighting_details 'calc w=1/[\s^2^(Fo^2^)+(0.0474P)^2^+2.7207P] where P=(Fo^2^+2Fc^2^)/3'
_refine_ls_weighting_scheme calc
_refine_ls_wR_factor_gt 0.0955
_refine_ls_wR_factor_ref 0.1039
_reflns_number_gt 5937
_reflns_number_total 8056
_reflns_threshold_expression >2sigma(I)
_cod_data_source_file om701204w-file001.cif
_cod_data_source_block 05245
_cod_depositor_comments
;
The following automatic conversions were performed:

'_symmetry_cell_setting' value 'Monoclinic' changed to 'monoclinic'
according to /home/saulius/struct/CIF-dictionaries/cif_core.dic
dictionary named 'cif_core.dic' version 2.4.1 from 2010-06-29.

Automatic conversion script
Id: cif_fix_values 1715 2011-07-08 13:25:40Z adriana 
;
_cod_original_sg_symbol_H-M P2(1)/n
_cod_database_code 4071016

loop_
_symmetry_equiv_pos_as_xyz
'x, y, z'
'-x+1/2, y+1/2, -z+1/2'
'-x, -y, -z'
'x-1/2, -y-1/2, z-1/2'

loop_
_atom_site_label
_atom_site_type_symbol
_atom_site_fract_x
_atom_site_fract_y
_atom_site_fract_z
_atom_site_U_iso_or_equiv
_atom_site_adp_type
_atom_site_occupancy
_atom_site_symmetry_multiplicity
_atom_site_calc_flag
_atom_site_refinement_flags
_atom_site_disorder_assembly
_atom_site_disorder_group
I1 I 0.20719(2) -0.100489(18) 0.153463(18) 0.04156(8) Uani 1 1 d . . .
I2 I 0.22833(2) 0.065372(18) 0.410082(16) 0.03908(8) Uani 1 1 d . . .
Co1 Co 0.16980(4) 0.05643(3) 0.22273(3) 0.03223(11) Uani 1 1 d . . .
N1 N 0.3024(2) 0.1343(2) 0.2006(2) 0.0326(6) Uani 1 1 d . . .
N2 N 0.1029(2) 0.1736(2) 0.15576(19) 0.0307(6) Uani 1 1 d . . .
N3 N -0.0031(2) 0.0392(2) 0.1973(2) 0.0355(7) Uani 1 1 d . A .
C1 C 0.2783(3) 0.2127(3) 0.1612(2) 0.0343(7) Uani 1 1 d . . .
C2 C 0.1654(3) 0.2399(2) 0.1391(2) 0.0340(7) Uani 1 1 d . . .
C3 C 0.1235(3) 0.3244(3) 0.1020(3) 0.0444(9) Uani 1 1 d . . .
H3A H 0.1671 0.3708 0.0922 0.053 Uiso 1 1 calc R . .
C4 C 0.0171(4) 0.3384(3) 0.0801(3) 0.0501(10) Uani 1 1 d . . .
H1 H -0.0130 0.3954 0.0535 0.053(13) Uiso 1 1 d R . .
C5 C -0.0482(3) 0.2694(3) 0.0938(3) 0.0451(9) Uani 1 1 d . . .
H5A H -0.1208 0.2778 0.0768 0.054 Uiso 1 1 calc R . .
C6 C -0.0022(3) 0.1869(3) 0.1337(2) 0.0346(7) Uani 1 1 d . . .
C7 C -0.0599(3) 0.1070(3) 0.1556(2) 0.0337(7) Uani 1 1 d . . .
C8 C 0.3513(3) 0.2770(3) 0.1340(3) 0.0421(9) Uani 1 1 d . . .
H8A H 0.4218 0.2530 0.1561 0.063 Uiso 1 1 calc R . .
H8B H 0.3492 0.3361 0.1623 0.063 Uiso 1 1 calc R . .
H8C H 0.3300 0.2832 0.0661 0.063 Uiso 1 1 calc R . .
C9 C -0.1779(3) 0.1109(3) 0.1268(3) 0.0441(9) Uani 1 1 d . . .
H9A H -0.2043 0.0560 0.1478 0.066 Uiso 1 1 calc R . .
H9B H -0.2058 0.1154 0.0589 0.066 Uiso 1 1 calc R . .
H9C H -0.1994 0.1637 0.1554 0.066 Uiso 1 1 calc R . .
C10 C 0.4081(3) 0.0994(3) 0.2224(3) 0.0379(8) Uani 1 1 d . . .
C11 C 0.4708(4) 0.1025(3) 0.3168(3) 0.0539(11) Uani 1 1 d . . .
H11A H 0.4457 0.1296 0.3626 0.065 Uiso 1 1 calc R . .
C12 C 0.5717(4) 0.0645(4) 0.3422(4) 0.0635(14) Uani 1 1 d . . .
H12A H 0.6145 0.0660 0.4051 0.076 Uiso 1 1 calc R . .
C13 C 0.6069(4) 0.0255(4) 0.2746(5) 0.0687(15) Uani 1 1 d . . .
H13A H 0.6743 0.0003 0.2922 0.082 Uiso 1 1 calc R . .
C14 C 0.5453(4) 0.0218(4) 0.1797(4) 0.0624(13) Uani 1 1 d . . .
H14A H 0.5716 -0.0056 0.1348 0.075 Uiso 1 1 calc R . .
C15 C 0.4420(3) 0.0600(3) 0.1515(3) 0.0430(9) Uani 1 1 d . . .
C16 C 0.3727(4) 0.0577(3) 0.0504(3) 0.0485(10) Uani 1 1 d . . .
H16A H 0.3013 0.0454 0.0487 0.073 Uiso 1 1 calc R . .
H16B H 0.3964 0.0100 0.0168 0.073 Uiso 1 1 calc R . .
H16C H 0.3759 0.1160 0.0210 0.073 Uiso 1 1 calc R . .
C17 C -0.0543(3) -0.0409(3) 0.2204(3) 0.0495(11) Uani 1 1 d . . .
C18 C -0.0585(7) -0.0344(6) 0.3223(6) 0.0350(18) Uiso 0.467(7) 1 d PD A 1
C19 C -0.1034(7) -0.1081(6) 0.3557(7) 0.042(2) Uiso 0.467(7) 1 d P A 1
H19A H -0.1109 -0.1083 0.4162 0.050 Uiso 0.467(7) 1 calc PR A 1
C20 C -0.1371(7) -0.1834(8) 0.2918(7) 0.041(2) Uiso 0.467(7) 1 d P A 1
H20A H -0.1642 -0.2347 0.3138 0.049 Uiso 0.467(7) 1 calc PR A 1
C21 C -0.1330(7) -0.1858(7) 0.2027(7) 0.044(2) Uiso 0.467(7) 1 d P A 1
H21A H -0.1576 -0.2359 0.1629 0.052 Uiso 0.467(7) 1 calc PR A 1
C22 C -0.0884(7) -0.1068(6) 0.1728(7) 0.0344(18) Uiso 0.467(7) 1 d PD A 1
C23 C -0.0840(11) -0.1115(10) 0.0727(10) 0.0583(19) Uiso 0.467(7) 1 d PD A 1
H23A H -0.0324 -0.0686 0.0651 0.087 Uiso 0.467(7) 1 calc PR A 1
H23B H -0.1519 -0.0963 0.0293 0.087 Uiso 0.467(7) 1 calc PR A 1
H23C H -0.0649 -0.1727 0.0597 0.087 Uiso 0.467(7) 1 calc PR A 1
C18' C -0.0805(7) -0.1159(6) 0.1402(7) 0.045(2) Uiso 0.533(7) 1 d PD A 2
C19' C -0.1220(8) -0.1988(7) 0.1517(8) 0.063(3) Uiso 0.533(7) 1 d P A 2
H19B H -0.1363 -0.2439 0.1047 0.076 Uiso 0.533(7) 1 calc PR A 2
C20' C -0.1418(8) -0.2124(8) 0.2377(8) 0.062(3) Uiso 0.533(7) 1 d P A 2
H20B H -0.1662 -0.2702 0.2483 0.075 Uiso 0.533(7) 1 calc PR A 2
C21' C -0.1284(8) -0.1469(8) 0.3094(7) 0.052(2) Uiso 0.533(7) 1 d P A 2
H21B H -0.1458 -0.1580 0.3647 0.062 Uiso 0.533(7) 1 calc PR A 2
C22' C -0.0857(7) -0.0617(6) 0.2910(7) 0.047(2) Uiso 0.533(7) 1 d PD A 2
C23' C -0.0753(9) 0.0086(8) 0.3639(7) 0.0583(19) Uiso 0.533(7) 1 d PD A 2
H23D H -0.1116 0.0634 0.3352 0.087 Uiso 0.533(7) 1 calc PR A 2
H23E H -0.0020 0.0223 0.3936 0.087 Uiso 0.533(7) 1 calc PR A 2
H23F H -0.1055 -0.0136 0.4110 0.087 Uiso 0.533(7) 1 calc PR A 2
F1' F -0.0688(7) -0.0952(6) 0.0553(6) 0.0887(18) Uiso 0.533(7) 1 d PD A 2
F1 F -0.0375(7) 0.0459(6) 0.3740(6) 0.0887(18) Uiso 0.467(7) 1 d PD A 1
Cl1 Cl -0.10193(10) 0.27701(11) 0.32551(10) 0.0740(4) Uani 1 1 d . . .
Cl2 Cl 0.07813(10) 0.30238(10) 0.49258(9) 0.0683(3) Uani 1 1 d . . .
C24 C 0.0355(4) 0.2823(4) 0.3698(4) 0.0602(12) Uani 1 1 d . . .
H24A H 0.0609 0.3312 0.3378 0.072 Uiso 1 1 calc R . .
H24B H 0.0652 0.2247 0.3565 0.072 Uiso 1 1 calc R . .

loop_
_atom_site_aniso_label
_atom_site_aniso_U_11
_atom_site_aniso_U_22
_atom_site_aniso_U_33
_atom_site_aniso_U_23
_atom_site_aniso_U_13
_atom_site_aniso_U_12
I1 0.04371(15) 0.04079(15) 0.04364(14) -0.00124(10) 0.01853(11) 0.00124(11)
I2 0.03872(14) 0.04577(15) 0.03163(12) 0.00007(9) 0.00918(10) 0.00454(10)
Co1 0.0295(2) 0.0362(3) 0.0309(2) 0.00501(19) 0.00922(19) 0.00333(19)
N1 0.0288(15) 0.0370(16) 0.0318(14) 0.0007(12) 0.0089(12) -0.0012(12)
N2 0.0305(15) 0.0337(15) 0.0266(13) -0.0006(11) 0.0070(11) 0.0017(12)
N3 0.0299(15) 0.0418(17) 0.0352(15) 0.0042(13) 0.0106(12) 0.0017(13)
C1 0.0354(18) 0.0372(19) 0.0302(16) -0.0032(14) 0.0098(14) -0.0022(15)
C2 0.0399(19) 0.0321(18) 0.0295(16) -0.0009(13) 0.0102(14) -0.0032(15)
C3 0.048(2) 0.035(2) 0.045(2) 0.0032(16) 0.0070(18) -0.0002(17)
C4 0.051(3) 0.035(2) 0.062(3) 0.0063(19) 0.015(2) 0.0111(18)
C5 0.040(2) 0.044(2) 0.047(2) 0.0054(18) 0.0069(17) 0.0121(18)
C6 0.0305(18) 0.041(2) 0.0310(16) -0.0032(14) 0.0079(14) 0.0024(15)
C7 0.0285(17) 0.044(2) 0.0277(16) -0.0046(14) 0.0070(13) 0.0026(15)
C8 0.039(2) 0.038(2) 0.052(2) 0.0005(17) 0.0174(18) -0.0026(16)
C9 0.0306(19) 0.054(3) 0.046(2) -0.0012(18) 0.0097(16) 0.0052(17)
C10 0.0289(18) 0.039(2) 0.045(2) 0.0060(16) 0.0092(15) -0.0019(15)
C11 0.044(2) 0.054(3) 0.055(3) 0.005(2) 0.002(2) 0.002(2)
C12 0.043(3) 0.065(3) 0.068(3) 0.010(3) -0.005(2) 0.006(2)
C13 0.033(2) 0.067(3) 0.100(4) 0.028(3) 0.012(3) 0.006(2)
C14 0.057(3) 0.054(3) 0.088(4) 0.010(3) 0.040(3) 0.008(2)
C15 0.039(2) 0.043(2) 0.052(2) 0.0061(18) 0.0217(18) 0.0007(17)
C16 0.060(3) 0.056(3) 0.039(2) -0.0047(18) 0.029(2) 0.001(2)
C17 0.031(2) 0.050(2) 0.071(3) 0.020(2) 0.021(2) 0.0059(17)
Cl1 0.0431(6) 0.0985(11) 0.0739(8) -0.0297(7) 0.0083(6) -0.0105(6)
Cl2 0.0542(7) 0.0812(9) 0.0576(7) -0.0031(6) 0.0001(6) -0.0047(6)
C24 0.044(3) 0.067(3) 0.068(3) -0.009(2) 0.016(2) 0.005(2)

loop_
_atom_type_symbol
_atom_type_description
_atom_type_scat_dispersion_real
_atom_type_scat_dispersion_imag
_atom_type_scat_source
C C 0.0033 0.0016 'International Tables Vol C Tables 4.2.6.8 and 6.1.1.4'
H H 0.0000 0.0000 'International Tables Vol C Tables 4.2.6.8 and 6.1.1.4'
Cl Cl 0.1484 0.1585 'International Tables Vol C Tables 4.2.6.8 and 6.1.1.4'
Co Co 0.3494 0.9721 'International Tables Vol C Tables 4.2.6.8 and 6.1.1.4'
F F 0.0171 0.0103 'International Tables Vol C Tables 4.2.6.8 and 6.1.1.4'
I I -0.4742 1.8119 'International Tables Vol C Tables 4.2.6.8 and 6.1.1.4'
N N 0.0061 0.0033 'International Tables Vol C Tables 4.2.6.8 and 6.1.1.4'

loop_
_geom_angle_atom_site_label_1
_geom_angle_atom_site_label_2
_geom_angle_atom_site_label_3
_geom_angle
N2 Co1 N1 75.52(12)
N2 Co1 N3 74.69(12)
N1 Co1 N3 149.92(11)
N2 Co1 I1 130.44(8)
N1 Co1 I1 97.52(8)
N3 Co1 I1 98.53(9)
N2 Co1 I2 114.44(8)
N1 Co1 I2 98.00(8)
N3 Co1 I2 97.95(8)
I1 Co1 I2 115.120(19)
C1 N1 C10 120.6(3)
C1 N1 Co1 115.2(2)
C10 N1 Co1 124.1(2)
C2 N2 C6 120.5(3)
C2 N2 Co1 119.0(2)
C6 N2 Co1 120.3(2)
C7 N3 C17 118.9(3)
C7 N3 Co1 115.0(3)
C17 N3 Co1 126.1(2)
N1 C1 C8 126.1(3)
N1 C1 C2 115.6(3)
C8 C1 C2 118.3(3)
N2 C2 C3 120.6(4)
N2 C2 C1 114.3(3)
C3 C2 C1 125.1(3)
C4 C3 C2 119.0(4)
C3 C4 C5 120.7(4)
C4 C5 C6 118.1(4)
N2 C6 C5 121.0(4)
N2 C6 C7 113.8(3)
C5 C6 C7 125.2(3)
N3 C7 C6 116.0(3)
N3 C7 C9 125.4(4)
C6 C7 C9 118.6(3)
C15 C10 C11 122.5(4)
C15 C10 N1 120.1(3)
C11 C10 N1 117.3(4)
C10 C11 C12 119.3(5)
C13 C12 C11 119.5(5)
C12 C13 C14 122.0(5)
C13 C14 C15 119.8(5)
C10 C15 C14 116.9(4)
C10 C15 C16 121.3(4)
C14 C15 C16 121.9(4)
C22 C17 C22' 97.5(7)
C22 C17 N3 129.1(6)
C22' C17 N3 133.1(6)
C22 C17 C18 120.6(7)
C22' C17 C18 24.0(5)
N3 C17 C18 110.3(5)
C22 C17 C18' 16.3(5)
C22' C17 C18' 113.6(6)
N3 C17 C18' 113.2(5)
C18 C17 C18' 136.1(6)
F1 C18 C19 119.5(9)
F1 C18 C17 122.5(7)
C19 C18 C17 117.0(8)
C18 C19 C20 116.0(9)
C21 C20 C19 125.0(10)
C20 C21 C22 115.6(10)
C17 C22 C21 125.7(9)
C17 C22 C23 119.7(9)
C21 C22 C23 114.6(9)
F1' C18' C19' 118.9(10)
F1' C18' C17 119.1(7)
C19' C18' C17 121.8(9)
C18' C19' C20' 116.1(11)
C19' C20' C21' 125.6(11)
C20' C21' C22' 114.4(9)
C17 C22' C21' 127.9(9)
C17 C22' C23' 117.3(8)
C21' C22' C23' 114.8(9)
Cl1 C24 Cl2 111.3(3)

loop_
_geom_bond_atom_site_label_1
_geom_bond_atom_site_label_2
_geom_bond_distance
I1 Co1 2.6086(6)
I2 Co1 2.6392(6)
Co1 N2 2.031(3)
Co1 N1 2.205(3)
Co1 N3 2.232(3)
N1 C1 1.276(5)
N1 C10 1.437(5)
N2 C2 1.344(5)
N2 C6 1.350(4)
N3 C7 1.278(5)
N3 C17 1.441(5)
C1 C8 1.490(5)
C1 C2 1.491(5)
C2 C3 1.389(5)
C3 C4 1.369(6)
C4 C5 1.382(6)
C5 C6 1.391(5)
C6 C7 1.482(5)
C7 C9 1.499(5)
C10 C15 1.386(6)
C10 C11 1.389(6)
C11 C12 1.393(7)
C12 C13 1.352(8)
C13 C14 1.392(8)
C14 C15 1.422(6)
C15 C16 1.496(6)
C17 C22 1.192(10)
C17 C22' 1.275(9)
C17 C18 1.528(10)
C17 C18' 1.568(11)
C18 F1 1.375(11)
C18 C19 1.389(12)
C19 C20 1.424(13)
C20 C21 1.335(14)
C21 C22 1.425(13)
C22 C23 1.499(13)
C18' F1' 1.347(11)
C18' C19' 1.357(13)
C19' C20' 1.390(14)
C20' C21' 1.395(14)
C21' C22' 1.423(14)
C22' C23' 1.460(12)
Cl1 C24 1.747(5)
Cl2 C24 1.752(5)

loop_
_geom_torsion_atom_site_label_1
_geom_torsion_atom_site_label_2
_geom_torsion_atom_site_label_3
_geom_torsion_atom_site_label_4
_geom_torsion
N2 Co1 N1 C1 1.8(2)
N3 Co1 N1 C1 10.0(4)
I1 Co1 N1 C1 131.7(2)
I2 Co1 N1 C1 -111.5(2)
N2 Co1 N1 C10 -174.4(3)
N3 Co1 N1 C10 -166.2(3)
I1 Co1 N1 C10 -44.4(3)
I2 Co1 N1 C10 72.4(3)
N1 Co1 N2 C2 -5.5(2)
N3 Co1 N2 C2 178.8(3)
I1 Co1 N2 C2 -93.0(3)
I2 Co1 N2 C2 86.9(2)
N1 Co1 N2 C6 178.7(3)
N3 Co1 N2 C6 2.9(2)
I1 Co1 N2 C6 91.1(3)
I2 Co1 N2 C6 -89.0(3)
N2 Co1 N3 C7 -0.4(2)
N1 Co1 N3 C7 -8.5(4)
I1 Co1 N3 C7 -130.1(2)
I2 Co1 N3 C7 112.9(2)
N2 Co1 N3 C17 177.4(4)
N1 Co1 N3 C17 169.2(3)
I1 Co1 N3 C17 47.7(3)
I2 Co1 N3 C17 -69.4(3)
C10 N1 C1 C8 -0.6(6)
Co1 N1 C1 C8 -176.9(3)
C10 N1 C1 C2 178.0(3)
Co1 N1 C1 C2 1.6(4)
C6 N2 C2 C3 2.2(5)
Co1 N2 C2 C3 -173.7(3)
C6 N2 C2 C1 -176.1(3)
Co1 N2 C2 C1 8.0(4)
N1 C1 C2 N2 -6.1(4)
C8 C1 C2 N2 172.6(3)
N1 C1 C2 C3 175.6(4)
C8 C1 C2 C3 -5.7(5)
N2 C2 C3 C4 -1.8(6)
C1 C2 C3 C4 176.4(4)
C2 C3 C4 C5 -0.6(7)
C3 C4 C5 C6 2.4(7)
C2 N2 C6 C5 -0.3(5)
Co1 N2 C6 C5 175.5(3)
C2 N2 C6 C7 179.4(3)
Co1 N2 C6 C7 -4.7(4)
C4 C5 C6 N2 -2.0(6)
C4 C5 C6 C7 178.3(4)
C17 N3 C7 C6 -179.8(3)
Co1 N3 C7 C6 -1.9(4)
C17 N3 C7 C9 -0.6(6)
Co1 N3 C7 C9 177.3(3)
N2 C6 C7 N3 4.2(5)
C5 C6 C7 N3 -176.1(4)
N2 C6 C7 C9 -175.0(3)
C5 C6 C7 C9 4.7(5)
C1 N1 C10 C15 -79.5(5)
Co1 N1 C10 C15 96.5(4)
C1 N1 C10 C11 104.1(4)
Co1 N1 C10 C11 -79.9(4)
C15 C10 C11 C12 -0.2(7)
N1 C10 C11 C12 176.2(4)
C10 C11 C12 C13 0.1(8)
C11 C12 C13 C14 0.0(8)
C12 C13 C14 C15 0.1(8)
C11 C10 C15 C14 0.2(6)
N1 C10 C15 C14 -176.1(4)
C11 C10 C15 C16 180.0(4)
N1 C10 C15 C16 3.7(6)
C13 C14 C15 C10 -0.1(7)
C13 C14 C15 C16 -180.0(4)
C7 N3 C17 C22 87.2(7)
Co1 N3 C17 C22 -90.4(7)
C7 N3 C17 C22' -85.7(8)
Co1 N3 C17 C22' 96.6(7)
C7 N3 C17 C18 -94.5(5)
Co1 N3 C17 C18 87.9(5)
C7 N3 C17 C18' 91.4(5)
Co1 N3 C17 C18' -86.2(5)
C22 C17 C18 F1 -168.3(8)
C22' C17 C18 F1 -150.9(19)
N3 C17 C18 F1 13.2(9)
C18' C17 C18 F1 -174.6(8)
C22 C17 C18 C19 0.1(11)
C22' C17 C18 C19 17.5(11)
N3 C17 C18 C19 -178.4(6)
C18' C17 C18 C19 -6.2(12)
F1 C18 C19 C20 170.9(8)
C17 C18 C19 C20 2.2(11)
C18 C19 C20 C21 -3.1(14)
C19 C20 C21 C22 1.6(14)
C22' C17 C22 C21 -8.8(11)
N3 C17 C22 C21 176.4(7)
C18 C17 C22 C21 -1.8(12)
C18' C17 C22 C21 163(3)
C22' C17 C22 C23 172.6(9)
N3 C17 C22 C23 -2.2(13)
C18 C17 C22 C23 179.7(8)
C18' C17 C22 C23 -16.0(18)
C20 C21 C22 C17 1.0(14)
C20 C21 C22 C23 179.6(9)
C22 C17 C18' F1' 159(3)
C22' C17 C18' F1' 168.1(8)
N3 C17 C18' F1' -9.6(9)
C18 C17 C18' F1' 178.3(8)
C22 C17 C18' C19' -16.3(18)
C22' C17 C18' C19' -6.9(11)
N3 C17 C18' C19' 175.4(7)
C18 C17 C18' C19' 3.3(13)
F1' C18' C19' C20' -173.8(9)
C17 C18' C19' C20' 1.2(13)
C18' C19' C20' C21' 3.9(15)
C19' C20' C21' C22' -3.2(15)
C22 C17 C22' C21' 10.9(11)
N3 C17 C22' C21' -174.6(7)
C18 C17 C22' C21' -154(2)
C18' C17 C22' C21' 8.2(12)
C22 C17 C22' C23' -170.6(8)
N3 C17 C22' C23' 3.9(12)
C18 C17 C22' C23' 24.4(11)
C18' C17 C22' C23' -173.2(7)
C20' C21' C22' C17 -3.8(14)
C20' C21' C22' C23' 177.6(9)
